data_7715066
loop_
_publ_author_name
'Guo, Xiaoyu'
'Feng, Yizhen'
'Zhi, Shengjie'
'Fu, Yajie'
'Liu, Yingle'
'Liu, Qiangqiang'
'Gao, Haixiang'

_publ_section_title
;
 Obtaining superior high-density fused-ring energetic materials <i>via</i>
 the introduction of carbonyl, <i>o</i>-NH<sub>2</sub>-NO<sub>2</sub> and
 nitroamino groups.
;
_journal_issue 9
_journal_name_full 'Dalton transactions (Cambridge, England : 2003)'
_journal_page_first 4035
_journal_page_last 4040
_journal_paper_doi 10.1039/d3dt04237e
_journal_volume 53
_journal_year 2024
_chemical_formula_moiety 'C6 H4 N6 O4, H2 O'
_chemical_formula_sum 'C6 H6 N6 O5'
_chemical_formula_weight 242.17
_space_group_crystal_system monoclinic
_space_group_IT_number 14
_space_group_name_Hall '-P 2yn'
_space_group_name_H-M_alt 'P 1 21/n 1'
_atom_sites_solution_hydrogens mixed
_atom_sites_solution_primary dual
_audit_creation_date 2023-05-09
_audit_creation_method
;
Olex2 1.5-beta
(compiled 2022.04.07 svn.rca3783a0 for OlexSys, GUI svn.r6439)
;
_audit_update_record
;
2023-11-07 deposited with the CCDC.	2024-01-30 downloaded from the CCDC.
;
_cell_angle_alpha 90
_cell_angle_beta 97.761(6)
_cell_angle_gamma 90
_cell_formula_units_Z 8
_cell_length_a 6.2185(4)
_cell_length_b 17.8398(10)
_cell_length_c 16.5515(10)
_cell_measurement_reflns_used 3201
_cell_measurement_temperature 169.99(10)
_cell_measurement_theta_max 28.0540
_cell_measurement_theta_min 2.4880
_cell_volume 1819.35(19)
_computing_cell_refinement 'CrysAlisPro 1.171.38.43f (Rigaku OD, 2015)'
_computing_data_collection 'CrysAlisPro 1.171.38.43f (Rigaku OD, 2015)'
_computing_data_reduction 'CrysAlisPro 1.171.38.43f (Rigaku OD, 2015)'
_computing_molecular_graphics 'Olex2 1.5-beta (Dolomanov et al., 2009)'
_computing_publication_material 'Olex2 1.5-beta (Dolomanov et al., 2009)'
_computing_structure_refinement 'SHELXL 2018/3 (Sheldrick, 2015)'
_computing_structure_solution 'SHELXT 2018/2 (Sheldrick, 2018)'
_diffrn_ambient_environment N~2~
_diffrn_ambient_temperature 169.99(10)
_diffrn_detector 'CCD plate'
_diffrn_detector_area_resol_mean 5.2684
_diffrn_detector_type AtlasS2
_diffrn_measured_fraction_theta_full 1.000
_diffrn_measured_fraction_theta_max 1.000
_diffrn_measurement_details
;
List of Runs (angles in degrees, time in seconds):

  # Type    Start    End  Width  t~exp~   \w     \q     \k     \f   Frames
#--------------------------------------------------------------------------
  1  \w     51.00  77.00   1.00    3.00    --   11.90-178.00-120.00   26
  2  \w    -45.00  40.00   1.00    3.00    --   11.90 -57.00-120.00   85
  3  \w     -5.00  81.00   1.00    3.00    --   11.90  38.00  60.00   86
;
_diffrn_measurement_device 'four-circle diffractometer'
_diffrn_measurement_device_type 'SuperNova, Dual, Cu at zero, AtlasS2'
_diffrn_measurement_method '\w scans'
_diffrn_orient_matrix_type 'CrysAlisPro convention (1999,Acta A55,543-557)'
_diffrn_orient_matrix_UB_11 -0.0642542000
_diffrn_orient_matrix_UB_12 -0.0004621000
_diffrn_orient_matrix_UB_13 -0.0388216000
_diffrn_orient_matrix_UB_21 -0.0254504000
_diffrn_orient_matrix_UB_22 0.0384285000
_diffrn_orient_matrix_UB_23 0.0045244000
_diffrn_orient_matrix_UB_31 0.0920341000
_diffrn_orient_matrix_UB_32 0.0103035000
_diffrn_orient_matrix_UB_33 -0.0184839000
_diffrn_radiation_monochromator mirror
_diffrn_radiation_probe x-ray
_diffrn_radiation_type 'Mo K\a'
_diffrn_radiation_wavelength 0.71073
_diffrn_reflns_av_R_equivalents 0.0213
_diffrn_reflns_av_unetI/netI 0.0327
_diffrn_reflns_Laue_measured_fraction_full 1.000
_diffrn_reflns_Laue_measured_fraction_max 1.000
_diffrn_reflns_limit_h_max 7
_diffrn_reflns_limit_h_min -6
_diffrn_reflns_limit_k_max 20
_diffrn_reflns_limit_k_min -21
_diffrn_reflns_limit_l_max 19
_diffrn_reflns_limit_l_min -15
_diffrn_reflns_number 8087
_diffrn_reflns_point_group_measured_fraction_full 1.000
_diffrn_reflns_point_group_measured_fraction_max 1.000
_diffrn_reflns_theta_full 24.999
_diffrn_reflns_theta_max 24.999
_diffrn_reflns_theta_min 2.283
_diffrn_source 'micro-focus sealed X-ray tube'
_diffrn_source_type 'SuperNova (Mo) X-ray Source'
_exptl_absorpt_coefficient_mu 0.155
_exptl_absorpt_correction_T_max 1.00000
_exptl_absorpt_correction_T_min 0.24218
_exptl_absorpt_correction_type multi-scan
_exptl_absorpt_process_details
;
CrysAlisPro 1.171.38.43f (Rigaku Oxford Diffraction, 2015)
Empirical absorption correction using spherical harmonics,
 implemented in SCALE3 ABSPACK scaling algorithm.
;
_exptl_crystal_colour 'light yellow'
_exptl_crystal_density_diffrn 1.768
_exptl_crystal_description block
_exptl_crystal_F_000 992
_exptl_crystal_size_max 0.16
_exptl_crystal_size_mid 0.12
_exptl_crystal_size_min 0.1
_refine_diff_density_max 0.221
_refine_diff_density_min -0.250
_refine_diff_density_rms 0.051
_refine_ls_extinction_coef 0.0007(2)
_refine_ls_extinction_expression Fc^*^=kFc[1+0.001xFc^2^\l^3^/sin(2\q)]^-1/4^
_refine_ls_extinction_method 'SHELXL-2018/3 (Sheldrick 2018)'
_refine_ls_goodness_of_fit_ref 1.034
_refine_ls_hydrogen_treatment mixed
_refine_ls_matrix_type full
_refine_ls_number_parameters 324
_refine_ls_number_reflns 3207
_refine_ls_number_restraints 0
_refine_ls_restrained_S_all 1.034
_refine_ls_R_factor_all 0.0509
_refine_ls_R_factor_gt 0.0401
_refine_ls_shift/su_max 0.000
_refine_ls_shift/su_mean 0.000
_refine_ls_structure_factor_coef Fsqd
_refine_ls_weighting_details 'w=1/[\s^2^(Fo^2^)+(0.0437P)^2^+0.6911P] where P=(Fo^2^+2Fc^2^)/3'
_refine_ls_weighting_scheme calc
_refine_ls_wR_factor_gt 0.0929
_refine_ls_wR_factor_ref 0.1000
_reflns_Friedel_coverage 0.000
_reflns_number_gt 2657
_reflns_number_total 3207
_reflns_threshold_expression 'I > 2\s(I)'
_cod_data_source_file d3dt04237e2.cif
_cod_data_source_block 2023-1
_cod_depositor_comments 'Adding full bibliography for 7715064--7715066.cif.'
_cod_database_code 7715066
_shelx_shelxl_version_number 2018/3
_shelx_space_group_comment
;
The symmetry employed for this shelxl refinement is uniquely defined
by the following loop, which should always be used as a source of
symmetry information in preference to the above space-group names.
They are only intended as comments.
;
_olex2_refinement_description
;
1. Fixed Uiso
 At 1.2 times of:
  All C(H) groups
 At 1.5 times of:
  All N(H) groups, All O(H,H) groups
2.a Free rotating group:
 O11(H11A,H11B), O12(H12C,H12D)
2.b Aromatic/amide H refined with riding coordinates:
 C1(H1), C6(H6), C7(H7), C10(H10)
2.c Idealised tetrahedral OH refined as rotating group:
 N8(H8A), N12(H12A)
;
_olex2_submission_special_instructions 'No special instructions were received'
_oxdiff_exptl_absorpt_empirical_details
;
Empirical correction (ABSPACK) includes:
- Absorption correction using spherical harmonics
- Frame scaling
;
_oxdiff_exptl_absorpt_empirical_full_max 3.452
_oxdiff_exptl_absorpt_empirical_full_min 0.597

loop_
_space_group_symop_operation_xyz
'x, y, z'
'-x+1/2, y+1/2, -z+1/2'
'-x, -y, -z'
'x-1/2, -y-1/2, z-1/2'

loop_
_atom_site_label
_atom_site_type_symbol
_atom_site_fract_x
_atom_site_fract_y
_atom_site_fract_z
_atom_site_U_iso_or_equiv
_atom_site_adp_type
_atom_site_occupancy
_atom_site_site_symmetry_order
_atom_site_calc_flag
_atom_site_refinement_flags_posn
_atom_site_refinement_flags_adp
_atom_site_refinement_flags_occupancy
_atom_site_disorder_assembly
_atom_site_disorder_group
O1 O 0.2609(2) 0.78099(7) 0.79295(9) 0.0273(4) Uani 1 1 d . . . . .
O2 O 0.2518(2) 0.72334(8) 0.67736(9) 0.0293(4) Uani 1 1 d . . . . .
O4 O 0.2306(3) 0.35806(8) 0.99657(9) 0.0368(4) Uani 1 1 d . . . . .
O5 O 0.2469(2) 0.47217(8) 1.04302(9) 0.0314(4) Uani 1 1 d . . . . .
N1 N 0.2554(2) 0.72268(9) 0.75244(11) 0.0209(4) Uani 1 1 d . . . . .
N2 N 0.2601(3) 0.59328(9) 0.92391(10) 0.0226(4) Uani 1 1 d . . . . .
N3 N 0.2397(2) 0.52325(8) 0.79911(9) 0.0169(4) Uani 1 1 d . . . . .
N4 N 0.2270(2) 0.45047(9) 0.77021(10) 0.0190(4) Uani 1 1 d . . . . .
N5 N 0.2394(3) 0.42640(9) 0.98671(10) 0.0226(4) Uani 1 1 d . . . . .
N8 N 0.2310(3) 0.57269(10) 0.67038(10) 0.0227(4) Uani 1 1 d . . . . .
H8A H 0.241927 0.613742 0.646417 0.034 Uiso 1 1 calc R U . . .
H8B H 0.226(3) 0.5248(13) 0.6520(15) 0.035(7) Uiso 1 1 d . . . . .
C1 C 0.2625(3) 0.65329(11) 0.87818(13) 0.0227(5) Uani 1 1 d . . . . .
H1 H 0.270983 0.700615 0.904721 0.027 Uiso 1 1 calc R U . . .
C2 C 0.2533(3) 0.65278(10) 0.79289(11) 0.0181(4) Uani 1 1 d . . . . .
C3 C 0.2412(3) 0.58439(10) 0.74883(12) 0.0176(4) Uani 1 1 d . . . . .
C4 C 0.2475(3) 0.52788(10) 0.88306(11) 0.0180(4) Uani 1 1 d . . . . .
C5 C 0.2399(3) 0.45337(11) 0.90681(12) 0.0182(4) Uani 1 1 d . . . . .
C6 C 0.2274(3) 0.40971(11) 0.83636(12) 0.0194(4) Uani 1 1 d . . . . .
H6 H 0.219923 0.356525 0.836243 0.023 Uiso 1 1 calc R U . . .
O6 O -0.2250(3) 0.22169(9) 0.97270(9) 0.0350(4) Uani 1 1 d . . . . .
O7 O -0.2356(3) 0.15735(8) 0.86118(10) 0.0369(4) Uani 1 1 d . . . . .
O9 O -0.3287(3) 0.44094(8) 0.51663(9) 0.0386(4) Uani 1 1 d . . . . .
O10 O -0.2399(2) 0.32927(8) 0.48328(9) 0.0344(4) Uani 1 1 d . . . . .
N6 N -0.2709(2) 0.40952(9) 0.82635(10) 0.0207(4) Uani 1 1 d . . . . .
N7 N -0.2718(2) 0.36905(8) 0.75530(10) 0.0173(4) Uani 1 1 d . . . . .
N9 N -0.2360(3) 0.21749(9) 0.89762(10) 0.0243(4) Uani 1 1 d . . . . .
N10 N -0.2595(3) 0.24305(9) 0.70590(10) 0.0214(4) Uani 1 1 d . . . . .
N11 N -0.2836(3) 0.37496(10) 0.53392(10) 0.0242(4) Uani 1 1 d . . . . .
N12 N -0.2946(3) 0.47611(9) 0.67621(12) 0.0239(4) Uani 1 1 d . . . . .
H12A H -0.275979 0.494011 0.723578 0.036 Uiso 1 1 calc R U . . .
H12B H -0.308(3) 0.4941(13) 0.6262(15) 0.035(7) Uiso 1 1 d . . . . .
C7 C -0.2578(3) 0.35799(11) 0.88370(12) 0.0208(4) Uani 1 1 d . . . . .
H7 H -0.254166 0.368799 0.940074 0.025 Uiso 1 1 calc R U . . .
C8 C -0.2499(3) 0.28513(11) 0.85196(12) 0.0192(4) Uani 1 1 d . . . . .
C9 C -0.2595(3) 0.29215(10) 0.76795(12) 0.0172(4) Uani 1 1 d . . . . .
C10 C -0.2689(3) 0.27362(11) 0.63284(12) 0.0210(4) Uani 1 1 d . . . . .
H10 H -0.266276 0.240764 0.587808 0.025 Uiso 1 1 calc R U . . .
C11 C -0.2822(3) 0.35017(11) 0.61656(12) 0.0201(4) Uani 1 1 d . . . . .
C12 C -0.2844(3) 0.40288(10) 0.68014(12) 0.0178(4) Uani 1 1 d . . . . .
O11 O 0.1843(3) 0.42118(9) 0.58921(11) 0.0474(5) Uani 1 1 d G . . . .
H11A H 0.216805 0.387977 0.625660 0.071 Uiso 1 1 d G U . . .
H11B H 0.217437 0.401467 0.545780 0.071 Uiso 1 1 d G U . . .
O12 O -0.2487(3) 0.58091(8) 0.79624(9) 0.0299(4) Uani 1 1 d G . . . .
H12C H -0.240557 0.572536 0.847127 0.045 Uiso 1 1 d G U . . .
H12D H -0.242921 0.628364 0.792484 0.045 Uiso 1 1 d G U . . .

loop_
_atom_site_aniso_label
_atom_site_aniso_U_11
_atom_site_aniso_U_22
_atom_site_aniso_U_33
_atom_site_aniso_U_23
_atom_site_aniso_U_13
_atom_site_aniso_U_12
O1 0.0424(8) 0.0149(7) 0.0249(9) -0.0021(6) 0.0060(6) -0.0008(6)
O2 0.0478(9) 0.0234(8) 0.0171(8) 0.0038(6) 0.0062(7) -0.0008(7)
O4 0.0652(11) 0.0172(8) 0.0276(9) 0.0062(7) 0.0048(7) -0.0048(7)
O5 0.0546(10) 0.0237(8) 0.0163(8) -0.0017(7) 0.0061(7) -0.0014(7)
N1 0.0252(8) 0.0169(9) 0.0210(10) 0.0011(8) 0.0045(7) 0.0004(7)
N2 0.0368(9) 0.0147(8) 0.0165(9) -0.0002(7) 0.0044(7) -0.0012(7)
N3 0.0236(8) 0.0132(8) 0.0141(9) -0.0013(7) 0.0025(6) 0.0006(7)
N4 0.0248(8) 0.0142(8) 0.0183(9) -0.0032(7) 0.0036(7) -0.0007(7)
N5 0.0310(9) 0.0180(9) 0.0188(10) 0.0025(8) 0.0030(7) -0.0020(7)
N8 0.0353(10) 0.0168(9) 0.0163(10) -0.0009(8) 0.0044(7) -0.0009(8)
C1 0.0316(11) 0.0154(10) 0.0212(11) -0.0035(9) 0.0037(8) -0.0004(8)
C2 0.0241(10) 0.0149(10) 0.0159(11) 0.0033(8) 0.0047(8) 0.0015(8)
C3 0.0177(9) 0.0182(10) 0.0172(10) 0.0029(8) 0.0036(7) 0.0016(8)
C4 0.0211(9) 0.0195(10) 0.0136(10) -0.0010(8) 0.0038(7) 0.0008(8)
C5 0.0223(10) 0.0162(10) 0.0163(11) 0.0019(8) 0.0035(8) 0.0003(8)
C6 0.0234(10) 0.0146(10) 0.0200(11) 0.0015(8) 0.0025(8) -0.0014(8)
O6 0.0578(10) 0.0346(9) 0.0131(8) 0.0035(7) 0.0064(7) 0.0032(8)
O7 0.0645(11) 0.0197(8) 0.0265(9) -0.0025(7) 0.0061(7) -0.0001(7)
O9 0.0663(11) 0.0258(9) 0.0237(9) 0.0078(7) 0.0068(8) 0.0117(8)
O10 0.0577(10) 0.0303(9) 0.0169(8) -0.0057(7) 0.0107(7) 0.0018(7)
N6 0.0256(8) 0.0222(9) 0.0144(9) -0.0049(7) 0.0031(7) -0.0001(7)
N7 0.0202(8) 0.0168(8) 0.0150(9) -0.0038(7) 0.0028(6) -0.0006(7)
N9 0.0309(9) 0.0226(10) 0.0194(10) -0.0004(8) 0.0036(7) -0.0007(8)
N10 0.0293(9) 0.0191(9) 0.0159(9) -0.0026(7) 0.0032(7) -0.0001(7)
N11 0.0317(9) 0.0239(10) 0.0168(9) -0.0012(8) 0.0023(7) 0.0011(8)
N12 0.0356(10) 0.0204(9) 0.0157(10) -0.0011(8) 0.0036(8) 0.0023(8)
C7 0.0215(10) 0.0259(11) 0.0152(10) -0.0014(9) 0.0029(8) -0.0011(9)
C8 0.0227(10) 0.0195(10) 0.0156(11) -0.0004(8) 0.0029(8) -0.0003(8)
C9 0.0176(9) 0.0137(9) 0.0206(11) 0.0000(8) 0.0035(8) -0.0002(8)
C10 0.0278(10) 0.0189(10) 0.0163(11) -0.0043(9) 0.0032(8) 0.0004(8)
C11 0.0251(10) 0.0218(10) 0.0138(10) -0.0001(8) 0.0032(8) 0.0007(8)
C12 0.0173(9) 0.0186(10) 0.0177(11) 0.0020(9) 0.0029(7) 0.0004(8)
O11 0.0622(11) 0.0454(11) 0.0348(10) -0.0034(8) 0.0073(9) -0.0089(9)
O12 0.0548(9) 0.0168(7) 0.0182(8) 0.0007(6) 0.0053(7) -0.0011(7)

loop_
_atom_type_symbol
_atom_type_description
_atom_type_scat_dispersion_real
_atom_type_scat_dispersion_imag
_atom_type_scat_source
C C 0.0033 0.0016 'International Tables Vol C Tables 4.2.6.8 and 6.1.1.4'
H H 0.0000 0.0000 'International Tables Vol C Tables 4.2.6.8 and 6.1.1.4'
N N 0.0061 0.0033 'International Tables Vol C Tables 4.2.6.8 and 6.1.1.4'
O O 0.0106 0.0060 'International Tables Vol C Tables 4.2.6.8 and 6.1.1.4'

loop_
_geom_angle_atom_site_label_1
_geom_angle_atom_site_label_2
_geom_angle_atom_site_label_3
_geom_angle
_geom_angle_site_symmetry_1
_geom_angle_site_symmetry_3
_geom_angle_publ_flag
O1 N1 O2 122.10(16) . . ?
O1 N1 C2 119.09(17) . . ?
O2 N1 C2 118.81(16) . . ?
C1 N2 C4 114.95(17) . . ?
N4 N3 C4 113.29(15) . . ?
C3 N3 N4 122.77(15) . . ?
C3 N3 C4 123.93(16) . . ?
C6 N4 N3 103.76(15) . . ?
O4 N5 O5 123.50(17) . . ?
O4 N5 C5 117.93(17) . . ?
O5 N5 C5 118.56(16) . . ?
H8A N8 H8B 131.6 . . ?
C3 N8 H8A 109.5 . . ?
C3 N8 H8B 118.7(15) . . ?
N2 C1 H1 117.5 . . ?
N2 C1 C2 124.91(18) . . ?
C2 C1 H1 117.5 . . ?
N1 C2 C3 121.18(17) . . ?
C1 C2 N1 117.88(17) . . ?
C1 C2 C3 120.94(17) . . ?
N3 C3 C2 112.10(17) . . ?
N8 C3 N3 118.14(17) . . ?
N8 C3 C2 129.77(18) . . ?
N2 C4 N3 123.17(17) . . ?
N2 C4 C5 133.61(18) . . ?
N3 C4 C5 103.22(16) . . ?
C4 C5 N5 126.69(17) . . ?
C4 C5 C6 107.33(17) . . ?
C6 C5 N5 125.96(18) . . ?
N4 C6 C5 112.39(17) . . ?
N4 C6 H6 123.8 . . ?
C5 C6 H6 123.8 . . ?
C7 N6 N7 104.01(15) . . ?
N6 N7 C9 113.26(15) . . ?
C12 N7 N6 122.32(15) . . ?
C12 N7 C9 124.41(16) . . ?
O6 N9 C8 118.30(16) . . ?
O7 N9 O6 122.77(17) . . ?
O7 N9 C8 118.93(17) . . ?
C10 N10 C9 115.10(17) . . ?
O9 N11 C11 119.09(16) . . ?
O10 N11 O9 122.68(17) . . ?
O10 N11 C11 118.23(17) . . ?
H12A N12 H12B 136.2 . . ?
C12 N12 H12A 109.5 . . ?
C12 N12 H12B 114.1(15) . . ?
N6 C7 H7 123.9 . . ?
N6 C7 C8 112.23(18) . . ?
C8 C7 H7 123.9 . . ?
C7 C8 N9 126.12(18) . . ?
C9 C8 N9 126.91(17) . . ?
C9 C8 C7 106.97(17) . . ?
N10 C9 N7 122.15(18) . . ?
N10 C9 C8 134.31(18) . . ?
C8 C9 N7 103.53(16) . . ?
N10 C10 H10 117.4 . . ?
N10 C10 C11 125.19(19) . . ?
C11 C10 H10 117.4 . . ?
C10 C11 N11 118.61(17) . . ?
C10 C11 C12 121.00(18) . . ?
C12 C11 N11 120.33(17) . . ?
N7 C12 C11 112.13(16) . . ?
N12 C12 N7 118.64(18) . . ?
N12 C12 C11 129.23(19) . . ?
H11A O11 H11B 104.5 . . ?
H12C O12 H12D 104.5 . . ?

loop_
_geom_bond_atom_site_label_1
_geom_bond_atom_site_label_2
_geom_bond_distance
_geom_bond_site_symmetry_2
_geom_bond_publ_flag
O1 N1 1.236(2) . ?
O2 N1 1.240(2) . ?
O4 N5 1.232(2) . ?
O5 N5 1.235(2) . ?
N1 C2 1.416(2) . ?
N2 C1 1.312(3) . ?
N2 C4 1.345(2) . ?
N3 N4 1.382(2) . ?
N3 C3 1.373(2) . ?
N3 C4 1.386(2) . ?
N4 C6 1.314(3) . ?
N5 C5 1.408(2) . ?
N8 H8A 0.8400 . ?
N8 H8B 0.91(2) . ?
N8 C3 1.308(3) . ?
C1 H1 0.9500 . ?
C1 C2 1.405(3) . ?
C2 C3 1.418(3) . ?
C4 C5 1.389(3) . ?
C5 C6 1.396(3) . ?
C6 H6 0.9500 . ?
O6 N9 1.237(2) . ?
O7 N9 1.231(2) . ?
O9 N11 1.235(2) . ?
O10 N11 1.226(2) . ?
N6 N7 1.379(2) . ?
N6 C7 1.316(3) . ?
N7 C9 1.388(2) . ?
N7 C12 1.375(2) . ?
N9 C8 1.420(3) . ?
N10 C9 1.350(2) . ?
N10 C10 1.321(3) . ?
N11 C11 1.436(3) . ?
N12 H12A 0.8400 . ?
N12 H12B 0.88(2) . ?
N12 C12 1.309(2) . ?
C7 H7 0.9500 . ?
C7 C8 1.405(3) . ?
C8 C9 1.389(3) . ?
C10 H10 0.9500 . ?
C10 C11 1.392(3) . ?
C11 C12 1.413(3) . ?
O11 H11A 0.8502 . ?
O11 H11B 0.8501 . ?
O12 H12C 0.8501 . ?
O12 H12D 0.8500 . ?

loop_
_geom_torsion_atom_site_label_1
_geom_torsion_atom_site_label_2
_geom_torsion_atom_site_label_3
_geom_torsion_atom_site_label_4
_geom_torsion
_geom_torsion_site_symmetry_1
_geom_torsion_site_symmetry_2
_geom_torsion_site_symmetry_3
_geom_torsion_site_symmetry_4
_geom_torsion_publ_flag
O1 N1 C2 C1 -1.4(3) . . . . ?
O1 N1 C2 C3 178.28(16) . . . . ?
O2 N1 C2 C1 178.61(16) . . . . ?
O2 N1 C2 C3 -1.7(3) . . . . ?
O4 N5 C5 C4 179.52(18) . . . . ?
O4 N5 C5 C6 1.3(3) . . . . ?
O5 N5 C5 C4 -0.2(3) . . . . ?
O5 N5 C5 C6 -178.49(18) . . . . ?
N1 C2 C3 N3 -179.59(15) . . . . ?
N1 C2 C3 N8 0.1(3) . . . . ?
N2 C1 C2 N1 179.42(17) . . . . ?
N2 C1 C2 C3 -0.2(3) . . . . ?
N2 C4 C5 N5 1.5(3) . . . . ?
N2 C4 C5 C6 180.0(2) . . . . ?
N3 N4 C6 C5 0.0(2) . . . . ?
N3 C4 C5 N5 -178.77(17) . . . . ?
N3 C4 C5 C6 -0.25(19) . . . . ?
N4 N3 C3 N8 -0.3(3) . . . . ?
N4 N3 C3 C2 179.47(15) . . . . ?
N4 N3 C4 N2 -179.96(16) . . . . ?
N4 N3 C4 C5 0.3(2) . . . . ?
N5 C5 C6 N4 178.71(17) . . . . ?
C1 N2 C4 N3 0.6(3) . . . . ?
C1 N2 C4 C5 -179.7(2) . . . . ?
C1 C2 C3 N3 0.1(2) . . . . ?
C1 C2 C3 N8 179.79(19) . . . . ?
C3 N3 N4 C6 -179.26(16) . . . . ?
C3 N3 C4 N2 -0.9(3) . . . . ?
C3 N3 C4 C5 179.35(16) . . . . ?
C4 N2 C1 C2 -0.1(3) . . . . ?
C4 N3 N4 C6 -0.16(19) . . . . ?
C4 N3 C3 N8 -179.31(16) . . . . ?
C4 N3 C3 C2 0.5(2) . . . . ?
C4 C5 C6 N4 0.2(2) . . . . ?
O6 N9 C8 C7 -1.7(3) . . . . ?
O6 N9 C8 C9 178.75(17) . . . . ?
O7 N9 C8 C7 178.29(18) . . . . ?
O7 N9 C8 C9 -1.3(3) . . . . ?
O9 N11 C11 C10 168.93(18) . . . . ?
O9 N11 C11 C12 -13.9(3) . . . . ?
O10 N11 C11 C10 -11.0(3) . . . . ?
O10 N11 C11 C12 166.21(17) . . . . ?
N6 N7 C9 N10 179.63(15) . . . . ?
N6 N7 C9 C8 -0.16(19) . . . . ?
N6 N7 C12 N12 0.4(3) . . . . ?
N6 N7 C12 C11 179.86(15) . . . . ?
N6 C7 C8 N9 -179.84(17) . . . . ?
N6 C7 C8 C9 -0.2(2) . . . . ?
N7 N6 C7 C8 0.1(2) . . . . ?
N9 C8 C9 N7 179.85(17) . . . . ?
N9 C8 C9 N10 0.1(3) . . . . ?
N10 C10 C11 N11 177.87(17) . . . . ?
N10 C10 C11 C12 0.7(3) . . . . ?
N11 C11 C12 N7 -177.02(15) . . . . ?
N11 C11 C12 N12 2.4(3) . . . . ?
C7 N6 N7 C9 0.05(19) . . . . ?
C7 N6 N7 C12 179.90(15) . . . . ?
C7 C8 C9 N7 0.20(19) . . . . ?
C7 C8 C9 N10 -179.55(19) . . . . ?
C9 N7 C12 N12 -179.78(17) . . . . ?
C9 N7 C12 C11 -0.3(2) . . . . ?
C9 N10 C10 C11 -1.2(3) . . . . ?
C10 N10 C9 N7 0.9(2) . . . . ?
C10 N10 C9 C8 -179.3(2) . . . . ?
C10 C11 C12 N7 0.1(2) . . . . ?
C10 C11 C12 N12 179.49(19) . . . . ?
C12 N7 C9 N10 -0.2(3) . . . . ?
C12 N7 C9 C8 179.99(16) . . . . ?
